data_1554452
loop_
_publ_author_name
'Zhang, Jia-hao'
'Wei, Yin'
'Shi, Min'

_publ_section_title
;
 Gold-catalyzed ring enlargement and cycloisomerization of alkynylamide
 tethered alkylidenecyclopropanes
;
_journal_issue 20
_journal_name_full 'Organic Chemistry Frontiers'
_journal_page_first 2980
_journal_paper_doi 10.1039/C8QO00907D
_journal_volume 5
_journal_year 2018
_chemical_formula_sum 'C26 H23 N O2 S'
_chemical_formula_weight 413.51
_space_group_crystal_system monoclinic
_space_group_IT_number 14
_space_group_name_Hall '-P 2yn'
_space_group_name_H-M_alt 'P 1 21/n 1'
_atom_sites_solution_hydrogens geom
_audit_creation_method SHELXL-2013
_audit_update_record
;
2016-08-11 deposited with the CCDC.
2018-09-17 downloaded from the CCDC.
;
_cell_angle_alpha 90
_cell_angle_beta 98.80(2)
_cell_angle_gamma 90
_cell_formula_units_Z 4
_cell_length_a 10.875(12)
_cell_length_b 11.830(14)
_cell_length_c 16.54(2)
_cell_measurement_reflns_used 2423
_cell_measurement_temperature 296(2)
_cell_measurement_theta_max 44.049
_cell_measurement_theta_min 4.844
_cell_volume 2103(4)
_computing_cell_refinement 'Bruker SAINT'
_computing_data_collection 'Bruker APEX2'
_computing_data_reduction 'Bruker SAINT'
_computing_molecular_graphics 'Bruker SHELXTL'
_computing_publication_material 'Bruker SHELXTL'
_computing_structure_refinement 'SHELXL-2013 (Sheldrick, 2013)'
_computing_structure_solution 'SHELXS-97 (Sheldrick, 2008)'
_diffrn_ambient_temperature 296(2)
_diffrn_measured_fraction_theta_full 1.000
_diffrn_measured_fraction_theta_max 1.000
_diffrn_measurement_device_type 'Bruker APEX-II CCD'
_diffrn_measurement_method '\f and \w scans'
_diffrn_radiation_type MoK\a
_diffrn_radiation_wavelength 0.71073
_diffrn_reflns_av_R_equivalents 0.0457
_diffrn_reflns_av_unetI/netI 0.0433
_diffrn_reflns_Laue_measured_fraction_full 1.000
_diffrn_reflns_Laue_measured_fraction_max 1.000
_diffrn_reflns_limit_h_max 12
_diffrn_reflns_limit_h_min -13
_diffrn_reflns_limit_k_max 14
_diffrn_reflns_limit_k_min -14
_diffrn_reflns_limit_l_max 20
_diffrn_reflns_limit_l_min -19
_diffrn_reflns_number 15072
_diffrn_reflns_point_group_measured_fraction_full 1.000
_diffrn_reflns_point_group_measured_fraction_max 1.000
_diffrn_reflns_theta_full 25.242
_diffrn_reflns_theta_max 25.998
_diffrn_reflns_theta_min 2.103
_exptl_absorpt_coefficient_mu 0.177
_exptl_absorpt_correction_T_max 0.7456
_exptl_absorpt_correction_T_min 0.6592
_exptl_absorpt_correction_type multi-scan
_exptl_absorpt_process_details sadabs
_exptl_crystal_colour colorless
_exptl_crystal_density_diffrn 1.306
_exptl_crystal_description prismatic
_exptl_crystal_F_000 872
_exptl_crystal_size_max 0.200
_exptl_crystal_size_mid 0.170
_exptl_crystal_size_min 0.130
_refine_diff_density_max 0.203
_refine_diff_density_min -0.276
_refine_diff_density_rms 0.037
_refine_ls_extinction_coef 0.0032(7)
_refine_ls_extinction_expression Fc^*^=kFc[1+0.001xFc^2^\l^3^/sin(2\q)]^-1/4^
_refine_ls_extinction_method SHELXL
_refine_ls_goodness_of_fit_ref 1.009
_refine_ls_hydrogen_treatment constr
_refine_ls_matrix_type full
_refine_ls_number_parameters 273
_refine_ls_number_reflns 4131
_refine_ls_number_restraints 0
_refine_ls_restrained_S_all 1.009
_refine_ls_R_factor_all 0.0859
_refine_ls_R_factor_gt 0.0430
_refine_ls_shift/su_max 0.000
_refine_ls_shift/su_mean 0.000
_refine_ls_structure_factor_coef Fsqd
_refine_ls_weighting_details 'w=1/[\s^2^(Fo^2^)+(0.0600P)^2^+0.0893P] where P=(Fo^2^+2Fc^2^)/3'
_refine_ls_weighting_scheme calc
_refine_ls_wR_factor_gt 0.1015
_refine_ls_wR_factor_ref 0.1208
_reflns_Friedel_coverage 0.000
_reflns_number_gt 2544
_reflns_number_total 4131
_reflns_threshold_expression 'I > 2\s(I)'
_cod_data_source_file c8qo00907d2.cif
_cod_data_source_block mo_dm16491_0m
_cod_original_sg_symbol_H-M 'P 21/n'
_cod_database_code 1554452
_shelx_space_group_comment
; 
The symmetry employed for this shelxl refinement is uniquely defined 
by the following loop, which should always be used as a source of 
symmetry information in preference to the above space-group names. 
They are only intended as comments. 
;
_shelx_estimated_absorpt_t_min 0.965
_shelx_estimated_absorpt_t_max 0.977
_shelxl_version_number 2013-4

loop_
_space_group_symop_operation_xyz
'x, y, z'
'-x+1/2, y+1/2, -z+1/2'
'-x, -y, -z'
'x-1/2, -y-1/2, z-1/2'

loop_
_atom_site_label
_atom_site_type_symbol
_atom_site_fract_x
_atom_site_fract_y
_atom_site_fract_z
_atom_site_U_iso_or_equiv
_atom_site_adp_type
_atom_site_occupancy
_atom_site_site_symmetry_order
_atom_site_calc_flag
_atom_site_refinement_flags_posn
_atom_site_refinement_flags_adp
S1 S 0.35779(5) 0.78868(5) 1.02054(4) 0.0521(2) Uani 1 1 d . .
N1 N 0.24180(15) 0.79821(15) 0.94319(11) 0.0484(5) Uani 1 1 d . .
O1 O 0.32663(15) 0.70194(15) 1.07371(9) 0.0652(5) Uani 1 1 d . .
O2 O 0.38011(15) 0.90045(14) 1.05102(11) 0.0683(5) Uani 1 1 d . .
C1 C 0.2327(2) 0.9041(2) 0.89391(15) 0.0559(6) Uani 1 1 d . .
H1A H 0.2731 0.8930 0.8461 0.067 Uiso 1 1 calc R U
H1B H 0.2757 0.9645 0.9263 0.067 Uiso 1 1 calc R U
C2 C 0.0994(2) 0.93750(19) 0.86706(14) 0.0498(6) Uani 1 1 d . .
C3 C 0.0504(2) 1.0273(2) 0.90565(16) 0.0622(7) Uani 1 1 d . .
H3 H 0.1012 1.0668 0.9464 0.075 Uiso 1 1 calc R U
C4 C -0.0720(3) 1.0590(2) 0.88462(18) 0.0722(8) Uani 1 1 d . .
H4 H -0.1038 1.1190 0.9113 0.087 Uiso 1 1 calc R U
C5 C -0.1466(3) 1.0018(2) 0.82430(18) 0.0715(8) Uani 1 1 d . .
H5 H -0.2296 1.0226 0.8102 0.086 Uiso 1 1 calc R U
C6 C -0.0997(2) 0.9137(2) 0.78438(16) 0.0626(7) Uani 1 1 d . .
H6 H -0.1513 0.8762 0.7429 0.075 Uiso 1 1 calc R U
C7 C 0.0237(2) 0.87934(19) 0.80489(14) 0.0488(6) Uani 1 1 d . .
C8 C 0.0701(2) 0.78112(19) 0.76156(13) 0.0507(6) Uani 1 1 d . .
H8 H -0.0007 0.7449 0.7275 0.061 Uiso 1 1 calc R U
C9 C 0.1770(3) 0.7980(2) 0.70934(15) 0.0670(7) Uani 1 1 d . .
H9A H 0.1534 0.7782 0.6521 0.080 Uiso 1 1 calc R U
H9B H 0.2144 0.8726 0.7149 0.080 Uiso 1 1 calc R U
C10 C 0.2549(2) 0.7068(2) 0.75950(15) 0.0592(6) Uani 1 1 d . .
H10A H 0.3317 0.7355 0.7902 0.071 Uiso 1 1 calc R U
H10B H 0.2708 0.6412 0.7275 0.071 Uiso 1 1 calc R U
C11 C 0.15006(18) 0.68695(18) 0.81357(13) 0.0433(5) Uani 1 1 d . .
C12 C 0.09272(18) 0.57124(19) 0.80727(13) 0.0446(5) Uani 1 1 d . .
C13 C 0.0365(2) 0.5135(2) 0.73915(15) 0.0562(6) Uani 1 1 d . .
H13 H 0.0304 0.5456 0.6873 0.067 Uiso 1 1 calc R U
C14 C -0.0107(2) 0.4065(2) 0.74962(18) 0.0674(7) Uani 1 1 d . .
H14 H -0.0495 0.3665 0.7044 0.081 Uiso 1 1 calc R U
C15 C -0.0008(2) 0.3590(2) 0.8260(2) 0.0718(8) Uani 1 1 d . .
H15 H -0.0318 0.2866 0.8316 0.086 Uiso 1 1 calc R U
C16 C 0.0541(2) 0.4165(2) 0.89474(17) 0.0626(7) Uani 1 1 d . .
H16 H 0.0600 0.3836 0.9463 0.075 Uiso 1 1 calc R U
C17 C 0.10008(18) 0.52347(19) 0.88550(14) 0.0468(5) Uani 1 1 d . .
C18 C 0.15470(19) 0.60578(19) 0.94498(14) 0.0503(6) Uani 1 1 d . .
H18 H 0.1676 0.5955 1.0014 0.060 Uiso 1 1 calc R U
C19 C 0.18381(17) 0.69941(18) 0.90613(13) 0.0425(5) Uani 1 1 d . .
C20 C 0.48790(19) 0.74448(19) 0.97836(13) 0.0479(6) Uani 1 1 d . .
C21 C 0.4952(2) 0.6353(2) 0.94988(18) 0.0677(7) Uani 1 1 d . .
H21 H 0.4316 0.5841 0.9542 0.081 Uiso 1 1 calc R U
C22 C 0.5970(2) 0.6022(2) 0.91508(18) 0.0728(8) Uani 1 1 d . .
H22 H 0.6006 0.5289 0.8954 0.087 Uiso 1 1 calc R U
C23 C 0.6932(2) 0.6757(2) 0.90900(15) 0.0587(7) Uani 1 1 d . .
C24 C 0.6847(2) 0.7838(2) 0.93842(16) 0.0626(7) Uani 1 1 d . .
H24 H 0.7493 0.8343 0.9353 0.075 Uiso 1 1 calc R U
C25 C 0.5833(2) 0.8192(2) 0.97237(15) 0.0568(6) Uani 1 1 d . .
H25 H 0.5792 0.8930 0.9911 0.068 Uiso 1 1 calc R U
C26 C 0.8026(2) 0.6392(3) 0.86951(19) 0.0848(9) Uani 1 1 d . .
H26A H 0.7881 0.6591 0.8126 0.127 Uiso 1 1 calc R U
H26B H 0.8130 0.5589 0.8749 0.127 Uiso 1 1 calc R U
H26C H 0.8765 0.6765 0.8959 0.127 Uiso 1 1 calc R U

loop_
_atom_site_aniso_label
_atom_site_aniso_U_11
_atom_site_aniso_U_22
_atom_site_aniso_U_33
_atom_site_aniso_U_23
_atom_site_aniso_U_13
_atom_site_aniso_U_12
S1 0.0469(3) 0.0587(4) 0.0482(4) -0.0076(3) -0.0007(3) 0.0029(3)
N1 0.0442(10) 0.0479(12) 0.0500(11) -0.0017(9) -0.0028(9) 0.0017(8)
O1 0.0621(10) 0.0840(13) 0.0474(10) 0.0051(9) 0.0019(8) -0.0032(9)
O2 0.0659(11) 0.0658(12) 0.0689(11) -0.0308(10) -0.0036(9) 0.0009(8)
C1 0.0540(14) 0.0500(15) 0.0610(15) -0.0005(12) -0.0001(12) -0.0047(10)
C2 0.0529(13) 0.0457(14) 0.0508(14) 0.0091(11) 0.0075(11) 0.0027(10)
C3 0.0782(18) 0.0493(15) 0.0592(16) 0.0054(13) 0.0111(14) 0.0037(13)
C4 0.082(2) 0.0586(17) 0.080(2) 0.0148(15) 0.0257(17) 0.0235(14)
C5 0.0583(16) 0.073(2) 0.084(2) 0.0273(17) 0.0146(15) 0.0210(14)
C6 0.0546(15) 0.0644(17) 0.0662(17) 0.0190(14) 0.0012(13) 0.0068(12)
C7 0.0489(13) 0.0503(14) 0.0464(13) 0.0124(11) 0.0048(11) 0.0026(10)
C8 0.0494(12) 0.0589(15) 0.0420(12) 0.0031(11) 0.0009(10) -0.0006(10)
C9 0.0845(18) 0.0743(19) 0.0442(14) 0.0050(13) 0.0161(13) -0.0037(14)
C10 0.0553(14) 0.0708(17) 0.0553(15) -0.0060(13) 0.0204(12) -0.0028(12)
C11 0.0403(11) 0.0495(13) 0.0407(12) -0.0010(10) 0.0079(9) 0.0008(9)
C12 0.0350(11) 0.0491(14) 0.0494(14) -0.0030(11) 0.0055(10) 0.0044(9)
C13 0.0533(14) 0.0611(16) 0.0525(14) -0.0091(13) 0.0022(12) 0.0054(11)
C14 0.0593(16) 0.0609(18) 0.078(2) -0.0180(16) -0.0004(14) -0.0029(12)
C15 0.0632(16) 0.0524(17) 0.100(2) -0.0055(17) 0.0138(16) -0.0113(12)
C16 0.0616(15) 0.0581(17) 0.0688(17) 0.0063(14) 0.0119(13) -0.0061(12)
C17 0.0377(11) 0.0496(14) 0.0533(14) -0.0020(11) 0.0076(10) 0.0014(10)
C18 0.0467(13) 0.0604(16) 0.0436(13) 0.0036(12) 0.0061(10) 0.0000(10)
C19 0.0329(10) 0.0499(14) 0.0443(12) -0.0020(11) 0.0043(9) 0.0011(9)
C20 0.0417(12) 0.0493(14) 0.0491(13) -0.0020(11) -0.0046(10) 0.0029(10)
C21 0.0508(14) 0.0503(16) 0.103(2) -0.0063(15) 0.0155(15) -0.0026(11)
C22 0.0580(16) 0.0557(17) 0.106(2) -0.0111(16) 0.0165(16) 0.0100(12)
C23 0.0435(13) 0.0711(18) 0.0592(16) 0.0079(14) 0.0003(12) 0.0087(12)
C24 0.0471(14) 0.0744(19) 0.0648(16) 0.0055(14) 0.0034(12) -0.0098(12)
C25 0.0551(15) 0.0526(15) 0.0604(15) -0.0040(12) 0.0010(12) -0.0073(11)
C26 0.0567(16) 0.108(2) 0.092(2) 0.0004(19) 0.0169(16) 0.0123(15)

loop_
_atom_type_symbol
_atom_type_description
_atom_type_scat_dispersion_real
_atom_type_scat_dispersion_imag
_atom_type_scat_source
C C 0.0033 0.0016 'International Tables Vol C Tables 4.2.6.8 and 6.1.1.4'
H H 0.0000 0.0000 'International Tables Vol C Tables 4.2.6.8 and 6.1.1.4'
N N 0.0061 0.0033 'International Tables Vol C Tables 4.2.6.8 and 6.1.1.4'
O O 0.0106 0.0060 'International Tables Vol C Tables 4.2.6.8 and 6.1.1.4'
S S 0.1246 0.1234 'International Tables Vol C Tables 4.2.6.8 and 6.1.1.4'

loop_
_geom_angle_atom_site_label_1
_geom_angle_atom_site_label_2
_geom_angle_atom_site_label_3
_geom_angle
O2 S1 O1 119.62(13)
O2 S1 N1 106.19(10)
O1 S1 N1 107.48(11)
O2 S1 C20 108.32(11)
O1 S1 C20 108.28(12)
N1 S1 C20 106.20(13)
C19 N1 C1 117.86(19)
C19 N1 S1 120.79(15)
C1 N1 S1 117.31(14)
N1 C1 C2 111.32(18)
N1 C1 H1A 109.4
C2 C1 H1A 109.4
N1 C1 H1B 109.4
C2 C1 H1B 109.4
H1A C1 H1B 108.0
C3 C2 C7 119.5(2)
C3 C2 C1 119.1(2)
C7 C2 C1 121.4(2)
C4 C3 C2 121.1(3)
C4 C3 H3 119.4
C2 C3 H3 119.4
C5 C4 C3 119.6(3)
C5 C4 H4 120.2
C3 C4 H4 120.2
C4 C5 C6 120.3(3)
C4 C5 H5 119.9
C6 C5 H5 119.9
C5 C6 C7 121.3(3)
C5 C6 H6 119.4
C7 C6 H6 119.4
C6 C7 C2 118.2(2)
C6 C7 C8 119.6(2)
C2 C7 C8 122.2(2)
C7 C8 C9 120.0(2)
C7 C8 C11 118.98(19)
C9 C8 C11 89.82(18)
C7 C8 H8 108.8
C9 C8 H8 108.8
C11 C8 H8 108.8
C10 C9 C8 90.41(18)
C10 C9 H9A 113.6
C8 C9 H9A 113.6
C10 C9 H9B 113.6
C8 C9 H9B 113.6
H9A C9 H9B 110.8
C9 C10 C11 91.42(19)
C9 C10 H10A 113.4
C11 C10 H10A 113.4
C9 C10 H10B 113.4
C11 C10 H10B 113.4
H10A C10 H10B 110.7
C12 C11 C19 101.03(17)
C12 C11 C10 115.28(18)
C19 C11 C10 118.21(19)
C12 C11 C8 114.58(19)
C19 C11 C8 120.32(18)
C10 C11 C8 88.36(17)
C13 C12 C17 120.7(2)
C13 C12 C11 129.5(2)
C17 C12 C11 109.81(19)
C12 C13 C14 118.5(2)
C12 C13 H13 120.8
C14 C13 H13 120.8
C15 C14 C13 120.7(3)
C15 C14 H14 119.7
C13 C14 H14 119.7
C14 C15 C16 121.4(3)
C14 C15 H15 119.3
C16 C15 H15 119.3
C17 C16 C15 118.7(3)
C17 C16 H16 120.7
C15 C16 H16 120.7
C16 C17 C12 120.1(2)
C16 C17 C18 131.4(2)
C12 C17 C18 108.4(2)
C19 C18 C17 109.4(2)
C19 C18 H18 125.3
C17 C18 H18 125.3
C18 C19 N1 126.4(2)
C18 C19 C11 111.24(19)
N1 C19 C11 122.33(19)
C25 C20 C21 119.5(2)
C25 C20 S1 120.0(2)
C21 C20 S1 120.48(18)
C22 C21 C20 119.9(2)
C22 C21 H21 120.0
C20 C21 H21 120.0
C23 C22 C21 121.3(3)
C23 C22 H22 119.4
C21 C22 H22 119.4
C24 C23 C22 117.9(2)
C24 C23 C26 121.4(2)
C22 C23 C26 120.7(3)
C23 C24 C25 121.9(2)
C23 C24 H24 119.1
C25 C24 H24 119.1
C24 C25 C20 119.5(2)
C24 C25 H25 120.2
C20 C25 H25 120.2
C23 C26 H26A 109.5
C23 C26 H26B 109.5
H26A C26 H26B 109.5
C23 C26 H26C 109.5
H26A C26 H26C 109.5
H26B C26 H26C 109.5

loop_
_geom_bond_atom_site_label_1
_geom_bond_atom_site_label_2
_geom_bond_distance
S1 O2 1.423(2)
S1 O1 1.426(2)
S1 N1 1.657(2)
S1 C20 1.751(3)
N1 C19 1.422(3)
N1 C1 1.489(3)
C1 C2 1.503(3)
C1 H1A 0.9700
C1 H1B 0.9700
C2 C3 1.387(3)
C2 C7 1.396(3)
C3 C4 1.375(4)
C3 H3 0.9300
C4 C5 1.365(4)
C4 H4 0.9300
C5 C6 1.374(4)
C5 H5 0.9300
C6 C7 1.394(3)
C6 H6 0.9300
C7 C8 1.493(3)
C8 C9 1.563(4)
C8 C11 1.584(3)
C8 H8 0.9800
C9 C10 1.534(4)
C9 H9A 0.9700
C9 H9B 0.9700
C10 C11 1.570(3)
C10 H10A 0.9700
C10 H10B 0.9700
C11 C12 1.501(3)
C11 C19 1.526(3)
C12 C13 1.378(3)
C12 C17 1.403(3)
C13 C14 1.388(4)
C13 H13 0.9300
C14 C15 1.371(4)
C14 H14 0.9300
C15 C16 1.380(4)
C15 H15 0.9300
C16 C17 1.378(3)
C16 H16 0.9300
C17 C18 1.446(3)
C18 C19 1.343(3)
C18 H18 0.9300
C20 C25 1.378(3)
C20 C21 1.381(3)
C21 C22 1.380(4)
C21 H21 0.9300
C22 C23 1.376(4)
C22 H22 0.9300
C23 C24 1.375(4)
C23 C26 1.505(4)
C24 C25 1.377(4)
C24 H24 0.9300
C25 H25 0.9300
C26 H26A 0.9600
C26 H26B 0.9600
C26 H26C 0.9600

loop_
_geom_torsion_atom_site_label_1
_geom_torsion_atom_site_label_2
_geom_torsion_atom_site_label_3
_geom_torsion_atom_site_label_4
_geom_torsion
O2 S1 N1 C19 -170.88(16)
O1 S1 N1 C19 -41.75(19)
C20 S1 N1 C19 73.97(18)
O2 S1 N1 C1 32.20(19)
O1 S1 N1 C1 161.33(16)
C20 S1 N1 C1 -82.96(18)
C19 N1 C1 C2 58.9(3)
S1 N1 C1 C2 -143.47(17)
N1 C1 C2 C3 105.2(3)
N1 C1 C2 C7 -74.1(3)
C7 C2 C3 C4 1.0(4)
C1 C2 C3 C4 -178.2(2)
C2 C3 C4 C5 -0.5(4)
C3 C4 C5 C6 -0.4(4)
C4 C5 C6 C7 0.9(4)
C5 C6 C7 C2 -0.4(3)
C5 C6 C7 C8 178.3(2)
C3 C2 C7 C6 -0.6(3)
C1 C2 C7 C6 178.7(2)
C3 C2 C7 C8 -179.3(2)
C1 C2 C7 C8 0.0(3)
C6 C7 C8 C9 117.8(3)
C2 C7 C8 C9 -63.5(3)
C6 C7 C8 C11 -133.8(2)
C2 C7 C8 C11 44.9(3)
C7 C8 C9 C10 123.9(2)
C11 C8 C9 C10 0.01(18)
C8 C9 C10 C11 -0.01(18)
C9 C10 C11 C12 116.5(2)
C9 C10 C11 C19 -123.9(2)
C9 C10 C11 C8 0.01(18)
C7 C8 C11 C12 118.1(2)
C9 C8 C11 C12 -117.2(2)
C7 C8 C11 C19 -2.7(3)
C9 C8 C11 C19 122.1(2)
C7 C8 C11 C10 -124.8(2)
C9 C8 C11 C10 -0.01(18)
C19 C11 C12 C13 175.7(2)
C10 C11 C12 C13 -55.7(3)
C8 C11 C12 C13 44.8(3)
C19 C11 C12 C17 -2.9(2)
C10 C11 C12 C17 125.7(2)
C8 C11 C12 C17 -133.83(19)
C17 C12 C13 C14 -1.0(3)
C11 C12 C13 C14 -179.5(2)
C12 C13 C14 C15 -0.4(4)
C13 C14 C15 C16 1.1(4)
C14 C15 C16 C17 -0.3(4)
C15 C16 C17 C12 -1.2(3)
C15 C16 C17 C18 175.7(2)
C13 C12 C17 C16 1.9(3)
C11 C12 C17 C16 -179.39(19)
C13 C12 C17 C18 -175.70(19)
C11 C12 C17 C18 3.0(2)
C16 C17 C18 C19 -179.0(2)
C12 C17 C18 C19 -1.8(2)
C17 C18 C19 N1 -178.45(18)
C17 C18 C19 C11 -0.2(2)
C1 N1 C19 C18 -162.2(2)
S1 N1 C19 C18 41.0(3)
C1 N1 C19 C11 19.7(3)
S1 N1 C19 C11 -137.13(17)
C12 C11 C19 C18 1.9(2)
C10 C11 C19 C18 -124.9(2)
C8 C11 C19 C18 129.1(2)
C12 C11 C19 N1 -179.77(17)
C10 C11 C19 N1 53.5(3)
C8 C11 C19 N1 -52.5(3)
O2 S1 C20 C25 -5.9(2)
O1 S1 C20 C25 -137.0(2)
N1 S1 C20 C25 107.78(19)
O2 S1 C20 C21 174.9(2)
O1 S1 C20 C21 43.8(2)
N1 S1 C20 C21 -71.4(2)
C25 C20 C21 C22 -0.6(4)
S1 C20 C21 C22 178.5(2)
C20 C21 C22 C23 0.9(4)
C21 C22 C23 C24 -0.3(4)
C21 C22 C23 C26 -178.9(3)
C22 C23 C24 C25 -0.6(4)
C26 C23 C24 C25 177.9(2)
C23 C24 C25 C20 0.9(4)
C21 C20 C25 C24 -0.3(3)
S1 C20 C25 C24 -179.43(18)
